data_2218593
loop_
_publ_author_name
'Tai, Xi-Shi'
'Xu, Jun'
'Feng, Yi-Min'
'Liang, Zu-Pei'

_publ_section_title
;
 Hexaaquanickel(II) bis[4-(2-hydroxybenzylideneamino)benzenesulfonate]
;
_journal_coeditor_code AT2568
_journal_issue 7
_journal_name_full 'Acta Crystallographica Section E'
_journal_page_first m893
_journal_paper_doi 10.1107/S1600536808015262
_journal_volume 64
_journal_year 2008
_chemical_formula_iupac '[Ni (H2 O)6] (C13 H10 N O4 S)2'
_chemical_formula_sum 'C26 H32 N2 Ni O14 S2'
_chemical_formula_weight 719.37
_chemical_name_systematic
;
Hexaaquanickel(II) bis[4-(2-hydroxybenzylideneamino)benzenesulfonate]
;
_space_group_IT_number 14
_symmetry_cell_setting monoclinic
_symmetry_space_group_name_Hall '-P 2ybc'
_symmetry_space_group_name_H-M 'P 1 21/c 1'
_atom_sites_solution_hydrogens geom
_atom_sites_solution_primary direct
_atom_sites_solution_secondary difmap
_audit_creation_method SHELXL-97
_cell_angle_alpha 90.00
_cell_angle_beta 131.822(2)
_cell_angle_gamma 90.00
_cell_formula_units_Z 2
_cell_length_a 6.3047(6)
_cell_length_b 35.193(3)
_cell_length_c 9.3536(10)
_cell_measurement_reflns_used 4537
_cell_measurement_temperature 298(2)
_cell_measurement_theta_max 27.662
_cell_measurement_theta_min 2.894
_cell_volume 1546.6(3)
_computing_cell_refinement 'SAINT (Bruker, 2000)'
_computing_data_collection 'SMART (Bruker, 2000)'
_computing_data_reduction 'SAINT (Bruker, 2000)'
_computing_molecular_graphics 'SHELXTL (Sheldrick, 2008)'
_computing_publication_material 'SHELXTL (Sheldrick, 2008)'
_computing_structure_refinement 'SHELXL97 (Sheldrick, 2008)'
_computing_structure_solution 'SHELXS97 (Sheldrick, 2008)'
_diffrn_ambient_temperature 298(2)
_diffrn_measured_fraction_theta_full 0.974
_diffrn_measured_fraction_theta_max 0.974
_diffrn_measurement_device_type 'Bruker SMART CCD area-detector'
_diffrn_measurement_method '\f and \w'
_diffrn_radiation_monochromator graphite
_diffrn_radiation_source 'fine-focus sealed tube'
_diffrn_radiation_type MoK\a
_diffrn_radiation_wavelength 0.71073
_diffrn_reflns_av_R_equivalents 0.0321
_diffrn_reflns_av_sigmaI/netI 0.0347
_diffrn_reflns_limit_h_max 5
_diffrn_reflns_limit_h_min -7
_diffrn_reflns_limit_k_max 40
_diffrn_reflns_limit_k_min -41
_diffrn_reflns_limit_l_max 11
_diffrn_reflns_limit_l_min -9
_diffrn_reflns_number 7465
_diffrn_reflns_theta_full 25.01
_diffrn_reflns_theta_max 25.01
_diffrn_reflns_theta_min 2.31
_exptl_absorpt_coefficient_mu 0.834
_exptl_absorpt_correction_T_max 0.8187
_exptl_absorpt_correction_T_min 0.7157
_exptl_absorpt_correction_type multi-scan
_exptl_absorpt_process_details '(SADABS; Bruker, 2000)'
_exptl_crystal_colour colourless
_exptl_crystal_density_diffrn 1.545
_exptl_crystal_density_method 'not measured'
_exptl_crystal_description block
_exptl_crystal_F_000 748
_exptl_crystal_size_max 0.43
_exptl_crystal_size_mid 0.38
_exptl_crystal_size_min 0.25
_refine_diff_density_max 0.319
_refine_diff_density_min -0.998
_refine_ls_extinction_method none
_refine_ls_goodness_of_fit_ref 1.278
_refine_ls_hydrogen_treatment constr
_refine_ls_matrix_type full
_refine_ls_number_parameters 205
_refine_ls_number_reflns 2661
_refine_ls_number_restraints 0
_refine_ls_restrained_S_all 1.278
_refine_ls_R_factor_all 0.0725
_refine_ls_R_factor_gt 0.0669
_refine_ls_shift/su_max 0.000
_refine_ls_shift/su_mean 0.000
_refine_ls_structure_factor_coef Fsqd
_refine_ls_weighting_details 'calc w=1/[\s^2^(Fo^2^)+(0.0161P)^2^+4.8144P] where P=(Fo^2^+2Fc^2^)/3'
_refine_ls_weighting_scheme calc
_refine_ls_wR_factor_gt 0.1349
_refine_ls_wR_factor_ref 0.1372
_reflns_number_gt 2428
_reflns_number_total 2661
_reflns_threshold_expression I>2\s(I)
_cod_data_source_file at2568.cif
_cod_data_source_block I
_cod_original_sg_symbol_H-M 'P 21/c'
_cod_database_code 2218593
_cod_database_fobs_code 2218593

loop_
_symmetry_equiv_pos_as_xyz
'x, y, z'
'-x, y+1/2, -z+1/2'
'-x, -y, -z'
'x, -y-1/2, z-1/2'

loop_
_atom_site_type_symbol
_atom_site_label
_atom_site_fract_x
_atom_site_fract_y
_atom_site_fract_z
_atom_site_U_iso_or_equiv
_atom_site_adp_type
_atom_site_calc_flag
_atom_site_refinement_flags
_atom_site_occupancy
Ni Ni1 0.5000 1.0000 1.0000 0.0310(2) Uani d S 1
N N1 0.4029(11) 0.76969(14) 0.4874(8) 0.0565(13) Uani d . 1
O O1 0.3354(7) 0.95021(11) 0.3248(5) 0.0486(10) Uani d . 1
O O2 0.6843(8) 0.94957(11) 0.6726(5) 0.0462(9) Uani d . 1
O O3 0.8302(7) 0.93929(10) 0.4933(5) 0.0392(8) Uani d . 1
O O4 0.0669(10) 0.71618(13) 0.4256(8) 0.0767(14) Uani d . 1
H H4 0.1257 0.7379 0.4400 0.115 Uiso d R 1
O O5 0.2072(7) 0.97532(11) 0.9978(5) 0.0474(9) Uani d . 1
H H5A 0.2819 0.9621 1.0975 0.071 Uiso d R 1
H H5B 0.0852 0.9623 0.8972 0.071 Uiso d R 1
O O6 0.7945(8) 0.96016(12) 1.1929(6) 0.0549(11) Uani d . 1
H H6A 0.8124 0.9592 1.2913 0.082 Uiso d R 1
H H6B 0.9559 0.9642 1.2273 0.082 Uiso d R 1
O O7 0.3791(8) 0.96590(13) 0.7796(6) 0.0600(12) Uani d . 1
H H7A 0.4709 0.9703 0.7444 0.090 Uiso d R 1
H H7B 0.2009 0.9665 0.6838 0.090 Uiso d R 1
S S1 0.6046(2) 0.93471(4) 0.49681(17) 0.0319(3) Uani d . 1
C C1 0.5566(9) 0.88532(14) 0.4986(7) 0.0313(10) Uani d . 1
C C2 0.6556(12) 0.86005(16) 0.4406(8) 0.0451(13) Uani d . 1
H H2 0.7524 0.8689 0.4039 0.054 Uiso calc R 1
C C3 0.6082(14) 0.82145(16) 0.4382(9) 0.0529(15) Uani d . 1
H H3 0.6758 0.8042 0.4012 0.063 Uiso calc R 1
C C4 0.4623(12) 0.80853(16) 0.4899(9) 0.0483(14) Uani d . 1
C C5 0.3614(13) 0.83417(16) 0.5454(9) 0.0509(15) Uani d . 1
H H5 0.2614 0.8253 0.5795 0.061 Uiso calc R 1
C C6 0.4079(12) 0.87246(15) 0.5503(8) 0.0438(13) Uani d . 1
H H6 0.3404 0.8896 0.5878 0.053 Uiso calc R 1
C C7 0.5721(13) 0.74368(17) 0.5168(9) 0.0525(15) Uani d . 1
H H7 0.7384 0.7507 0.5446 0.063 Uiso calc R 1
C C8 0.5084(15) 0.70327(16) 0.5074(9) 0.0527(14) Uani d . 1
C C9 0.2544(14) 0.69149(18) 0.4569(9) 0.0589(17) Uani d . 1
C C10 0.1982(16) 0.65268(18) 0.4407(9) 0.0643(18) Uani d . 1
H H10 0.0295 0.6445 0.4068 0.077 Uiso calc R 1
C C11 0.3845(17) 0.6265(2) 0.4733(9) 0.068(2) Uani d . 1
H H11 0.3396 0.6008 0.4588 0.082 Uiso calc R 1
C C12 0.6424(19) 0.6376(2) 0.5281(11) 0.077(2) Uani d . 1
H H12 0.7726 0.6196 0.5549 0.092 Uiso calc R 1
C C13 0.7008(15) 0.67614(18) 0.5417(9) 0.0610(17) Uani d . 1
H H13 0.8689 0.6840 0.5739 0.073 Uiso calc R 1

loop_
_atom_site_aniso_label
_atom_site_aniso_U_11
_atom_site_aniso_U_22
_atom_site_aniso_U_33
_atom_site_aniso_U_12
_atom_site_aniso_U_13
_atom_site_aniso_U_23
Ni1 0.0214(4) 0.0436(5) 0.0287(4) -0.0007(4) 0.0170(4) -0.0012(4)
N1 0.060(3) 0.044(3) 0.061(3) -0.010(2) 0.038(3) -0.004(2)
O1 0.0284(19) 0.064(2) 0.048(2) 0.0099(18) 0.0234(19) 0.0211(19)
O2 0.042(2) 0.056(2) 0.051(2) -0.0096(18) 0.035(2) -0.0105(18)
O3 0.0269(17) 0.055(2) 0.041(2) -0.0029(16) 0.0250(16) 0.0003(17)
O4 0.056(3) 0.059(3) 0.094(4) -0.008(2) 0.042(3) 0.002(3)
O5 0.0309(19) 0.074(3) 0.035(2) -0.0104(19) 0.0206(17) -0.0005(19)
O6 0.038(2) 0.082(3) 0.055(3) 0.018(2) 0.035(2) 0.025(2)
O7 0.036(2) 0.100(3) 0.053(3) -0.023(2) 0.033(2) -0.033(2)
S1 0.0229(6) 0.0420(7) 0.0311(6) -0.0014(5) 0.0181(5) 0.0003(5)
C1 0.021(2) 0.041(3) 0.027(2) -0.004(2) 0.014(2) -0.002(2)
C2 0.053(3) 0.049(3) 0.047(3) -0.003(3) 0.039(3) -0.004(3)
C3 0.066(4) 0.046(3) 0.054(4) -0.006(3) 0.043(3) -0.012(3)
C4 0.041(3) 0.046(3) 0.049(3) -0.007(3) 0.026(3) 0.001(3)
C5 0.054(4) 0.046(3) 0.068(4) -0.004(3) 0.047(4) 0.001(3)
C6 0.053(3) 0.044(3) 0.053(3) -0.004(3) 0.043(3) 0.001(3)
C7 0.050(4) 0.056(4) 0.048(4) -0.014(3) 0.031(3) -0.009(3)
C8 0.059(4) 0.045(3) 0.047(3) -0.008(3) 0.032(3) -0.008(3)
C9 0.050(4) 0.049(4) 0.048(4) -0.003(3) 0.021(3) 0.002(3)
C10 0.065(4) 0.049(4) 0.055(4) -0.014(3) 0.030(4) -0.002(3)
C11 0.082(5) 0.050(4) 0.051(4) -0.013(4) 0.035(4) 0.000(3)
C12 0.098(6) 0.049(4) 0.079(5) 0.000(4) 0.057(5) 0.002(4)
C13 0.068(4) 0.052(4) 0.063(4) -0.007(3) 0.044(4) -0.007(3)

loop_
_atom_type_symbol
_atom_type_description
_atom_type_scat_dispersion_real
_atom_type_scat_dispersion_imag
_atom_type_scat_source
C C 0.0033 0.0016 'International Tables Vol C Tables 4.2.6.8 and 6.1.1.4'
H H 0.0000 0.0000 'International Tables Vol C Tables 4.2.6.8 and 6.1.1.4'
N N 0.0061 0.0033 'International Tables Vol C Tables 4.2.6.8 and 6.1.1.4'
O O 0.0106 0.0060 'International Tables Vol C Tables 4.2.6.8 and 6.1.1.4'
Ni Ni 0.3393 1.1124 'International Tables Vol C Tables 4.2.6.8 and 6.1.1.4'
S S 0.1246 0.1234 'International Tables Vol C Tables 4.2.6.8 and 6.1.1.4'

loop_
_geom_angle_atom_site_label_1
_geom_angle_atom_site_label_2
_geom_angle_atom_site_label_3
_geom_angle_site_symmetry_1
_geom_angle_site_symmetry_3
_geom_angle
O5 Ni1 O5 3_677 . 180.0(2)
O5 Ni1 O7 3_677 3_677 90.78(15)
O5 Ni1 O7 . 3_677 89.22(15)
O5 Ni1 O7 3_677 . 89.22(15)
O5 Ni1 O7 . . 90.78(15)
O7 Ni1 O7 3_677 . 180.000(2)
O5 Ni1 O6 3_677 . 89.99(15)
O5 Ni1 O6 . . 90.01(15)
O7 Ni1 O6 3_677 . 90.23(18)
O7 Ni1 O6 . . 89.77(18)
O5 Ni1 O6 3_677 3_677 90.01(15)
O5 Ni1 O6 . 3_677 89.99(15)
O7 Ni1 O6 3_677 3_677 89.77(18)
O7 Ni1 O6 . 3_677 90.23(18)
O6 Ni1 O6 . 3_677 180.000(3)
C7 N1 C4 . . 120.7(5)
C9 O4 H4 . . 109.5
Ni1 O5 H5A . . 112.9
Ni1 O5 H5B . . 112.8
H5A O5 H5B . . 110.6
Ni1 O6 H6A . . 111.7
Ni1 O6 H6B . . 111.9
H6A O6 H6B . . 109.6
Ni1 O7 H7A . . 113.0
Ni1 O7 H7B . . 112.9
H7A O7 H7B . . 110.5
O3 S1 O1 . . 111.7(2)
O3 S1 O2 . . 112.3(2)
O1 S1 O2 . . 112.5(2)
O3 S1 C1 . . 106.6(2)
O1 S1 C1 . . 107.3(2)
O2 S1 C1 . . 105.9(2)
C6 C1 C2 . . 120.8(5)
C6 C1 S1 . . 119.0(4)
C2 C1 S1 . . 120.2(4)
C3 C2 C1 . . 119.0(5)
C3 C2 H2 . . 120.5
C1 C2 H2 . . 120.5
C4 C3 C2 . . 120.4(5)
C4 C3 H3 . . 119.8
C2 C3 H3 . . 119.8
C3 C4 C5 . . 119.9(5)
C3 C4 N1 . . 123.2(6)
C5 C4 N1 . . 116.9(5)
C6 C5 C4 . . 120.6(5)
C6 C5 H5 . . 119.7
C4 C5 H5 . . 119.7
C5 C6 C1 . . 119.1(5)
C5 C6 H6 . . 120.4
C1 C6 H6 . . 120.4
N1 C7 C8 . . 121.5(6)
N1 C7 H7 . . 119.3
C8 C7 H7 . . 119.3
C9 C8 C13 . . 119.8(6)
C9 C8 C7 . . 121.0(6)
C13 C8 C7 . . 119.1(6)
O4 C9 C8 . . 122.0(6)
O4 C9 C10 . . 119.4(6)
C8 C9 C10 . . 118.6(7)
C11 C10 C9 . . 121.4(7)
C11 C10 H10 . . 119.3
C9 C10 H10 . . 119.3
C10 C11 C12 . . 120.9(7)
C10 C11 H11 . . 119.5
C12 C11 H11 . . 119.5
C13 C12 C11 . . 118.7(8)
C13 C12 H12 . . 120.6
C11 C12 H12 . . 120.6
C12 C13 C8 . . 120.5(7)
C12 C13 H13 . . 119.7
C8 C13 H13 . . 119.7

loop_
_geom_bond_atom_site_label_1
_geom_bond_atom_site_label_2
_geom_bond_site_symmetry_2
_geom_bond_distance
Ni1 O5 3_677 2.028(3)
Ni1 O5 . 2.028(3)
Ni1 O7 3_677 2.043(4)
Ni1 O7 . 2.043(4)
Ni1 O6 . 2.049(4)
Ni1 O6 3_677 2.049(4)
N1 C7 . 1.288(8)
N1 C4 . 1.414(7)
O1 S1 . 1.458(4)
O2 S1 . 1.459(4)
O3 S1 . 1.454(3)
O4 C9 . 1.333(8)
O4 H4 . 0.8209
O5 H5A . 0.8494
O5 H5B . 0.8492
O6 H6A . 0.8500
O6 H6B . 0.8498
O7 H7A . 0.8497
O7 H7B . 0.8504
S1 C1 . 1.767(5)
C1 C6 . 1.387(7)
C1 C2 . 1.388(7)
C2 C3 . 1.388(8)
C2 H2 . 0.9300
C3 C4 . 1.371(8)
C3 H3 . 0.9300
C4 C5 . 1.389(8)
C5 C6 . 1.373(8)
C5 H5 . 0.9300
C6 H6 . 0.9300
C7 C8 . 1.465(8)
C7 H7 . 0.9300
C8 C9 . 1.397(9)
C8 C13 . 1.402(9)
C9 C10 . 1.394(8)
C10 C11 . 1.357(10)
C10 H10 . 0.9300
C11 C12 . 1.396(10)
C11 H11 . 0.9300
C12 C13 . 1.387(9)
C12 H12 . 0.9300
C13 H13 . 0.9300

loop_
_geom_hbond_atom_site_label_D
_geom_hbond_atom_site_label_H
_geom_hbond_atom_site_label_A
_geom_hbond_site_symmetry_A
_geom_hbond_distance_DH
_geom_hbond_distance_HA
_geom_hbond_distance_DA
_geom_hbond_angle_DHA
_geom_hbond_publ_flag
O4 H4 N1 . 0.82 1.86 2.595(9) 148 yes
O5 H5A O1 1_556 0.85 1.96 2.737(6) 151 yes
O5 H5B O2 1_455 0.85 1.98 2.751(6) 150 yes
O6 H6A O3 1_556 0.85 1.95 2.764(7) 161 yes
O6 H6B O1 1_656 0.85 1.97 2.768(8) 156 yes
O7 H7A O2 . 0.85 2.00 2.757(8) 148 yes
O7 H7B O3 1_455 0.85 2.00 2.769(7) 150 yes
C2 H2 O3 . 0.93 2.56 2.917(7) 104 yes

loop_
_geom_torsion_atom_site_label_1
_geom_torsion_atom_site_label_2
_geom_torsion_atom_site_label_3
_geom_torsion_atom_site_label_4
_geom_torsion
O3 S1 C1 C6 163.8(4)
O1 S1 C1 C6 -76.3(5)
O2 S1 C1 C6 44.1(5)
O3 S1 C1 C2 -19.0(5)
O1 S1 C1 C2 100.8(4)
O2 S1 C1 C2 -138.8(4)
C6 C1 C2 C3 -1.1(8)
S1 C1 C2 C3 -178.2(4)
C1 C2 C3 C4 0.8(9)
C2 C3 C4 C5 -0.1(10)
C2 C3 C4 N1 178.9(6)
C7 N1 C4 C3 29.9(9)
C7 N1 C4 C5 -151.1(6)
C3 C4 C5 C6 -0.4(10)
N1 C4 C5 C6 -179.5(6)
C4 C5 C6 C1 0.2(9)
C2 C1 C6 C5 0.6(8)
S1 C1 C6 C5 177.7(4)
C4 N1 C7 C8 -177.6(5)
N1 C7 C8 C9 3.2(10)
N1 C7 C8 C13 -179.6(6)
C13 C8 C9 O4 179.1(6)
C7 C8 C9 O4 -3.8(10)
C13 C8 C9 C10 -0.4(10)
C7 C8 C9 C10 176.8(6)
O4 C9 C10 C11 -179.3(6)
C8 C9 C10 C11 0.2(10)
C9 C10 C11 C12 1.3(11)
C10 C11 C12 C13 -2.4(11)
C11 C12 C13 C8 2.2(10)
C9 C8 C13 C12 -0.8(10)
C7 C8 C13 C12 -178.0(6)
